data_9015509
loop_
_publ_author_name
'Sokolova, E.'
'Hawthorne, F. C.'
'Pautov, L. A.'
'Agakhanov, A. A.'

_publ_section_title
;
 Byzantievite, Ba5(Ca,REE,Y)22(Ti,Nb)18(SiO4)4[(PO4),(SiO4)]4(BO3)9O21[(OH),F]43(H2O)1.5:
 the crystal structure and crystal chemistry of the only known mineral with the
 oxyanions (BO3), (SiO4) and (PO4)
;
_journal_name_full 'Mineralogical Magazine'
_journal_page_first 285
_journal_page_last 308
_journal_paper_doi 10.1180/minmag.2010.074.2.285
_journal_volume 74
_journal_year 2010
_chemical_compound_source 'Alai ridge, Tien-Shan Mountains, northern Tajikistan'
_chemical_formula_sum
'B9.002 Ba4.98 Ca9.01 Ce2.51 Dy0.28 F2 Fe0.42 Gd0.27 H44.1 La1.12 Nb5.28 Nd0.84 O122.69 P3.12 Pr0.27 Si4.66 Sm3.18 Sr0.96 Ti11.92 Y3.5'
_chemical_name_mineral Byzantievite
_space_group_IT_number 146
_symmetry_space_group_name_Hall 'R 3'
_symmetry_space_group_name_H-M 'R 3 :H'
_cell_angle_alpha 90
_cell_angle_beta 90
_cell_angle_gamma 120
_cell_formula_units_Z 3
_cell_length_a 9.1202
_cell_length_b 9.1202
_cell_length_c 102.145
_cell_volume 7357.944
_database_code_amcsd 0014601
_exptl_crystal_density_diffrn 4.149
_cod_original_cell_volume 7357.943
_cod_original_sg_symbol_H-M 'R 3'
_cod_original_formula_sum
'Ti11.92 Nb5.28 Y3.5 Ca9.01 Ce2.51 La1.12 Nd.84 Dy.28 Gd.27 Pr.27 Sm3.18 Fe.42 Sr.96 Si4.66 P3.12 Ba4.98 B9.002 O122.69 F2 H44.1'
_cod_database_code 9015509

loop_
_space_group_symop_operation_xyz
x,y,z
2/3+x,1/3+y,1/3+z
1/3+x,2/3+y,2/3+z
-y,x-y,z
2/3-y,1/3+x-y,1/3+z
1/3-y,2/3+x-y,2/3+z
-x+y,-x,z
2/3-x+y,1/3-x,1/3+z
1/3-x+y,2/3-x,2/3+z

loop_
_atom_site_aniso_label
_atom_site_aniso_U_11
_atom_site_aniso_U_22
_atom_site_aniso_U_33
_atom_site_aniso_U_12
_atom_site_aniso_U_13
_atom_site_aniso_U_23
TiD(1) 0.02400 0.01900 0.03200 0.00700 0.00200 0.00500
NbD(1) 0.02400 0.01900 0.03200 0.00700 0.00200 0.00500
TiD(2) 0.01300 0.01300 0.01800 0.00670 0.00000 0.00000
NbD(2) 0.01300 0.01300 0.01800 0.00670 0.00000 0.00000
TiD(3) 0.01500 0.01500 0.00000 0.00770 0.00000 0.00000
NbD(3) 0.01500 0.01500 0.00000 0.00770 0.00000 0.00000
TiD(4) 0.01700 0.01700 0.00300 0.00860 0.00000 0.00000
NbD(4) 0.01700 0.01700 0.00300 0.00860 0.00000 0.00000
TiD(5) 0.01000 0.01000 0.01700 0.00480 0.00000 0.00000
NbD(5) 0.01000 0.01000 0.01700 0.00480 0.00000 0.00000
TiD(6) 0.01200 0.01600 0.01700 0.00470 0.00240 -0.00210
NbD(6) 0.01200 0.01600 0.01700 0.00470 0.00240 -0.00210
TiD(7) 0.02200 0.04900 0.05000 0.01700 0.01400 0.00800
NbD(7) 0.02200 0.04900 0.05000 0.01700 0.01400 0.00800
TiD(8) 0.03300 0.02900 0.07900 0.00900 -0.00500 -0.00300
NbD(8) 0.03300 0.02900 0.07900 0.00900 -0.00500 -0.00300
TiD(10) 0.02000 0.02300 0.00000 0.03400 -0.00700 -0.00100
NbD(10) 0.02000 0.02300 0.00000 0.03400 -0.00700 -0.00100
TiD(11) 0.01900 0.01100 0.00000 0.02500 -0.03800 -0.02400
NbD(11) 0.01900 0.01100 0.00000 0.02500 -0.03800 -0.02400
TiD(12) 0.01800 0.00000 0.01100 -0.03700 0.00700 0.00500
NbD(12) 0.01800 0.00000 0.01100 -0.03700 0.00700 0.00500
YM(1) 0.02010 0.02010 0.02900 0.01010 0.00000 0.00000
CaM(1) 0.02010 0.02010 0.02900 0.01010 0.00000 0.00000
CeM(1) 0.02010 0.02010 0.02900 0.01010 0.00000 0.00000
LaM(1) 0.02010 0.02010 0.02900 0.01010 0.00000 0.00000
NdM(1) 0.02010 0.02010 0.02900 0.01010 0.00000 0.00000
DyM(1) 0.02010 0.02010 0.02900 0.01010 0.00000 0.00000
GdM(1) 0.02010 0.02010 0.02900 0.01010 0.00000 0.00000
PrM(1) 0.02010 0.02010 0.02900 0.01010 0.00000 0.00000
SmM(1) 0.02010 0.02010 0.02900 0.01010 0.00000 0.00000
CaM(2) 0.03800 0.04700 0.01140 0.02520 -0.00290 -0.00260
CeM(2) 0.03800 0.04700 0.01140 0.02520 -0.00290 -0.00260
LaM(2) 0.03800 0.04700 0.01140 0.02520 -0.00290 -0.00260
NdM(2) 0.03800 0.04700 0.01140 0.02520 -0.00290 -0.00260
DyM(2) 0.03800 0.04700 0.01140 0.02520 -0.00290 -0.00260
GdM(2) 0.03800 0.04700 0.01140 0.02520 -0.00290 -0.00260
PrM(2) 0.03800 0.04700 0.01140 0.02520 -0.00290 -0.00260
SmM(2) 0.03800 0.04700 0.01140 0.02520 -0.00290 -0.00260
CaM(3) 0.00070 0.00070 0.03400 0.00030 0.00000 0.00000
YM(3) 0.00070 0.00070 0.03400 0.00030 0.00000 0.00000
CeM(3) 0.00070 0.00070 0.03400 0.00030 0.00000 0.00000
LaM(3) 0.00070 0.00070 0.03400 0.00030 0.00000 0.00000
NdM(3) 0.00070 0.00070 0.03400 0.00030 0.00000 0.00000
DyM(3) 0.00070 0.00070 0.03400 0.00030 0.00000 0.00000
GdM(3) 0.00070 0.00070 0.03400 0.00030 0.00000 0.00000
PrM(3) 0.00070 0.00070 0.03400 0.00030 0.00000 0.00000
SmM(3) 0.00070 0.00070 0.03400 0.00030 0.00000 0.00000
YM(4) 0.01680 0.01680 0.01100 0.00840 0.00000 0.00000
CaM(5) 0.02610 0.01600 0.03500 0.01060 -0.00040 -0.00070
YM(5) 0.02610 0.01600 0.03500 0.01060 -0.00040 -0.00070
FeM(5) 0.02610 0.01600 0.03500 0.01060 -0.00040 -0.00070
CeM(5) 0.02610 0.01600 0.03500 0.01060 -0.00040 -0.00070
LaM(5) 0.02610 0.01600 0.03500 0.01060 -0.00040 -0.00070
NdM(5) 0.02610 0.01600 0.03500 0.01060 -0.00040 -0.00070
DyM(5) 0.02610 0.01600 0.03500 0.01060 -0.00040 -0.00070
GdM(5) 0.02610 0.01600 0.03500 0.01060 -0.00040 -0.00070
PrM(5) 0.02610 0.01600 0.03500 0.01060 -0.00040 -0.00070
SmM(5) 0.02610 0.01600 0.03500 0.01060 -0.00040 -0.00070
CaM(6) 0.01200 0.01260 0.01900 0.00810 -0.00180 -0.00340
YM(6) 0.01200 0.01260 0.01900 0.00810 -0.00180 -0.00340
FeM(6) 0.01200 0.01260 0.01900 0.00810 -0.00180 -0.00340
CeM(6) 0.01200 0.01260 0.01900 0.00810 -0.00180 -0.00340
LaM(6) 0.01200 0.01260 0.01900 0.00810 -0.00180 -0.00340
NdM(6) 0.01200 0.01260 0.01900 0.00810 -0.00180 -0.00340
DyM(6) 0.01200 0.01260 0.01900 0.00810 -0.00180 -0.00340
GdM(6) 0.01200 0.01260 0.01900 0.00810 -0.00180 -0.00340
PrM(6) 0.01200 0.01260 0.01900 0.00810 -0.00180 -0.00340
SmM(6) 0.01200 0.01260 0.01900 0.00810 -0.00180 -0.00340
CaM(7) 0.03600 0.04600 0.01100 0.01400 0.00340 0.00300
CeM(7) 0.03600 0.04600 0.01100 0.01400 0.00340 0.00300
LaM(7) 0.03600 0.04600 0.01100 0.01400 0.00340 0.00300
NdM(7) 0.03600 0.04600 0.01100 0.01400 0.00340 0.00300
DyM(7) 0.03600 0.04600 0.01100 0.01400 0.00340 0.00300
GdM(7) 0.03600 0.04600 0.01100 0.01400 0.00340 0.00300
PrM(7) 0.03600 0.04600 0.01100 0.01400 0.00340 0.00300
SmM(7) 0.03600 0.04600 0.01100 0.01400 0.00340 0.00300
CaM(8) 0.01750 0.01750 0.01200 0.00880 0.00000 0.00000
YM(8) 0.01750 0.01750 0.01200 0.00880 0.00000 0.00000
CeM(8) 0.01750 0.01750 0.01200 0.00880 0.00000 0.00000
LaM(8) 0.01750 0.01750 0.01200 0.00880 0.00000 0.00000
NdM(8) 0.01750 0.01750 0.01200 0.00880 0.00000 0.00000
DyM(8) 0.01750 0.01750 0.01200 0.00880 0.00000 0.00000
GdM(8) 0.01750 0.01750 0.01200 0.00880 0.00000 0.00000
PrM(8) 0.01750 0.01750 0.01200 0.00880 0.00000 0.00000
SmM(8) 0.01750 0.01750 0.01200 0.00880 0.00000 0.00000
CaM(9) 0.03730 0.03770 0.02600 0.02160 0.00180 0.00220
SrM(9) 0.03730 0.03770 0.02600 0.02160 0.00180 0.00220
CeM(9) 0.03730 0.03770 0.02600 0.02160 0.00180 0.00220
LaM(9) 0.03730 0.03770 0.02600 0.02160 0.00180 0.00220
NdM(9) 0.03730 0.03770 0.02600 0.02160 0.00180 0.00220
DyM(9) 0.03730 0.03770 0.02600 0.02160 0.00180 0.00220
GdM(9) 0.03730 0.03770 0.02600 0.02160 0.00180 0.00220
PrM(9) 0.03730 0.03770 0.02600 0.02160 0.00180 0.00220
SmM(9) 0.03730 0.03770 0.02600 0.02160 0.00180 0.00220
CaM(10) 0.03730 0.03770 0.02600 0.02160 0.00180 0.00220
SrM(10) 0.03730 0.03770 0.02600 0.02160 0.00180 0.00220
CeM(10) 0.03730 0.03770 0.02600 0.02160 0.00180 0.00220
LaM(10) 0.03730 0.03770 0.02600 0.02160 0.00180 0.00220
NdM(10) 0.03730 0.03770 0.02600 0.02160 0.00180 0.00220
DyM(10) 0.03730 0.03770 0.02600 0.02160 0.00180 0.00220
GdM(10) 0.03730 0.03770 0.02600 0.02160 0.00180 0.00220
PrM(10) 0.03730 0.03770 0.02600 0.02160 0.00180 0.00220
SmM(10) 0.03730 0.03770 0.02600 0.02160 0.00180 0.00220
Si(1) 0.03400 0.03400 0.05700 0.01710 0.00000 0.00000
Si(2) 0.03400 0.03400 0.05700 0.01710 0.00000 0.00000
Si(3) 0.03400 0.03400 0.05700 0.01710 0.00000 0.00000
Si(4) 0.03400 0.03400 0.05700 0.01710 0.00000 0.00000
PT(1) 0.00900 0.02500 0.02300 0.00100 0.00700 -0.00300
SiT(1) 0.00900 0.02500 0.02300 0.00100 0.00700 -0.00300
BaA(1) 0.01860 0.02050 0.02540 0.01020 -0.00040 0.00080
BaA(2A) 0.02800 0.02900 0.01000 0.01900 -0.01100 0.00200
BaA(2B) 0.02800 0.02900 0.01000 0.01900 -0.01100 0.00200
BaA(2C) 0.02800 0.02900 0.01000 0.01900 -0.01100 0.00200

loop_
_atom_site_label
_atom_site_fract_x
_atom_site_fract_y
_atom_site_fract_z
_atom_site_occupancy
_atom_site_U_iso_or_equiv
_atom_site_type_symbol
_atom_site_attached_hydrogens
TiD(1) 0.89470 0.56140 0.98244 0.70000 0.02610 Ti 0
NbD(1) 0.89470 0.56140 0.98244 0.30000 0.02610 Nb 0
TiD(2) 0.00000 0.00000 0.97553 0.70000 0.01490 Ti 0
NbD(2) 0.00000 0.00000 0.97553 0.30000 0.01490 Nb 0
TiD(3) 0.00000 0.00000 0.35890 0.70000 0.01030 Ti 0
NbD(3) 0.00000 0.00000 0.35890 0.30000 0.01030 Nb 0
TiD(4) 0.00000 0.00000 0.02562 0.70000 0.01230 Ti 0
NbD(4) 0.00000 0.00000 0.02562 0.30000 0.01230 Nb 0
TiD(5) 0.00000 0.00000 0.30898 0.70000 0.01200 Ti 0
NbD(5) 0.00000 0.00000 0.30898 0.30000 0.01200 Nb 0
TiD(6) 0.89810 0.56590 0.01880 0.70000 0.01600 Ti 0
NbD(6) 0.89810 0.56590 0.01880 0.30000 0.01600 Nb 0
TiD(7) 0.33480 0.33200 0.85877 0.46000 0.04000 Ti 0
NbD(7) 0.33480 0.33200 0.85877 0.23000 0.04000 Nb 0
TiD(8) 0.99860 0.66640 0.80872 0.46000 0.05000 Ti 0
NbD(8) 0.99860 0.66640 0.80872 0.23000 0.05000 Nb 0
TiD(9) 0.10190 0.09330 0.18471 0.12000 0.00900 Ti 0
NbD(9) 0.10190 0.09330 0.18471 0.05000 0.00900 Nb 0
TiD(10) 0.56680 0.32790 0.18534 0.12000 0.00400 Ti 0
NbD(10) 0.56680 0.32790 0.18534 0.05000 0.00400 Nb 0
TiD(11) 0.33370 0.57020 0.18499 0.12000 0.00300 Ti 0
NbD(11) 0.33370 0.57020 0.18499 0.05000 0.00300 Nb 0
TiD(12) 0.10241 0.09380 0.14928 0.12000 0.02800 Ti 0
NbD(12) 0.10241 0.09380 0.14928 0.05000 0.02800 Nb 0
TiD(13) 0.55430 0.32810 0.14908 0.12000 0.03200 Ti 0
NbD(13) 0.55430 0.32810 0.14908 0.05000 0.03200 Nb 0
TiD(14) 0.32220 0.53230 0.15006 0.12000 0.05700 Ti 0
NbD(14) 0.32220 0.53230 0.15006 0.05000 0.05700 Nb 0
YM(1) 0.00000 0.00000 0.06042 0.50000 0.02320 Y 0
CaM(1) 0.00000 0.00000 0.06042 0.25000 0.02320 Ca 0
CeM(1) 0.00000 0.00000 0.06042 0.12000 0.02320 Ce 0
LaM(1) 0.00000 0.00000 0.06042 0.05000 0.02320 La 0
NdM(1) 0.00000 0.00000 0.06042 0.04000 0.02320 Nd 0
DyM(1) 0.00000 0.00000 0.06042 0.01000 0.02320 Dy 0
GdM(1) 0.00000 0.00000 0.06042 0.01000 0.02320 Gd 0
PrM(1) 0.00000 0.00000 0.06042 0.01000 0.02320 Pr 0
SmM(1) 0.00000 0.00000 0.06042 0.01000 0.02320 Sm 0
CaM(2) 0.66550 0.63200 0.08415 0.62000 0.03040 Ca 0
CeM(2) 0.66550 0.63200 0.08415 0.17000 0.03040 Ce 0
LaM(2) 0.66550 0.63200 0.08415 0.08000 0.03040 La 0
NdM(2) 0.66550 0.63200 0.08415 0.06000 0.03040 Nd 0
DyM(2) 0.66550 0.63200 0.08415 0.02000 0.03040 Dy 0
GdM(2) 0.66550 0.63200 0.08415 0.02000 0.03040 Gd 0
PrM(2) 0.66550 0.63200 0.08415 0.02000 0.03040 Pr 0
SmM(2) 0.66550 0.63200 0.08415 0.01000 0.03040 Sm 0
CaM(3) 0.00000 0.00000 0.39375 0.52000 0.01190 Ca 0
YM(3) 0.00000 0.00000 0.39375 0.25000 0.01190 Y 0
CeM(3) 0.00000 0.00000 0.39375 0.12000 0.01190 Ce 0
LaM(3) 0.00000 0.00000 0.39375 0.04000 0.01190 La 0
NdM(3) 0.00000 0.00000 0.39375 0.03000 0.01190 Nd 0
DyM(3) 0.00000 0.00000 0.39375 0.01000 0.01190 Dy 0
GdM(3) 0.00000 0.00000 0.39375 0.01000 0.01190 Gd 0
PrM(3) 0.00000 0.00000 0.39375 0.01000 0.01190 Pr 0
SmM(3) 0.00000 0.00000 0.39375 0.01000 0.01190 Sm 0
YM(4) 0.00000 0.00000 0.94121 1.00000 0.01490 Y 0
CaM(5) 0.66670 0.57890 0.04567 0.47000 0.02570 Ca 0
YM(5) 0.66670 0.57890 0.04567 0.25000 0.02570 Y 0
FeM(5) 0.66670 0.57890 0.04567 0.07000 0.02570 Fe 0
CeM(5) 0.66670 0.57890 0.04567 0.10000 0.02570 Ce 0
LaM(5) 0.66670 0.57890 0.04567 0.04000 0.02570 La 0
NdM(5) 0.66670 0.57890 0.04567 0.03000 0.02570 Nd 0
DyM(5) 0.66670 0.57890 0.04567 0.01000 0.02570 Dy 0
GdM(5) 0.66670 0.57890 0.04567 0.01000 0.02570 Gd 0
PrM(5) 0.66670 0.57890 0.04567 0.01000 0.02570 Pr 0
SmM(5) 0.66670 0.57890 0.04567 0.01000 0.02570 Sm 0
CaM(6) 0.91220 0.33320 0.95584 0.47000 0.01380 Ca 0
YM(6) 0.91220 0.33320 0.95584 0.25000 0.01380 Y 0
FeM(6) 0.91220 0.33320 0.95584 0.07000 0.01380 Fe 0
CeM(6) 0.91220 0.33320 0.95584 0.10000 0.01380 Ce 0
LaM(6) 0.91220 0.33320 0.95584 0.04000 0.01380 La 0
NdM(6) 0.91220 0.33320 0.95584 0.03000 0.01380 Nd 0
DyM(6) 0.91220 0.33320 0.95584 0.01000 0.01380 Dy 0
GdM(6) 0.91220 0.33320 0.95584 0.01000 0.01380 Gd 0
PrM(6) 0.91220 0.33320 0.95584 0.01000 0.01380 Pr 0
SmM(6) 0.91220 0.33320 0.95584 0.01000 0.01380 Sm 0
CaM(7) 0.36820 0.03220 0.91743 0.62000 0.03390 Ca 0
CeM(7) 0.36820 0.03220 0.91743 0.17000 0.03390 Ce 0
LaM(7) 0.36820 0.03220 0.91743 0.08000 0.03390 La 0
NdM(7) 0.36820 0.03220 0.91743 0.06000 0.03390 Nd 0
DyM(7) 0.36820 0.03220 0.91743 0.02000 0.03390 Dy 0
GdM(7) 0.36820 0.03220 0.91743 0.02000 0.03390 Gd 0
PrM(7) 0.36820 0.03220 0.91743 0.02000 0.03390 Pr 0
SmM(7) 0.36820 0.03220 0.91743 0.01000 0.03390 Sm 0
CaM(8) 0.00000 0.00000 0.27458 0.44000 0.01560 Ca 0
YM(8) 0.00000 0.00000 0.27458 0.25000 0.01560 Y 0
CeM(8) 0.00000 0.00000 0.27458 0.14000 0.01560 Ce 0
LaM(8) 0.00000 0.00000 0.27458 0.07000 0.01560 La 0
NdM(8) 0.00000 0.00000 0.27458 0.05000 0.01560 Nd 0
DyM(8) 0.00000 0.00000 0.27458 0.02000 0.01560 Dy 0
GdM(8) 0.00000 0.00000 0.27458 0.01000 0.01560 Gd 0
PrM(8) 0.00000 0.00000 0.27458 0.01000 0.01560 Pr 0
SmM(8) 0.00000 0.00000 0.27458 0.01000 0.01560 Sm 0
CaM(9) 0.99840 0.66330 0.10806 0.21000 0.03240 Ca 0
SrM(9) 0.99840 0.66330 0.10806 0.10000 0.03240 Sr 0
CeM(9) 0.99840 0.66330 0.10806 0.11000 0.03240 Ce 0
LaM(9) 0.99840 0.66330 0.10806 0.05000 0.03240 La 0
NdM(9) 0.99840 0.66330 0.10806 0.04000 0.03240 Nd 0
DyM(9) 0.99840 0.66330 0.10806 0.01000 0.03240 Dy 0
GdM(9) 0.99840 0.66330 0.10806 0.01000 0.03240 Gd 0
PrM(9) 0.99840 0.66330 0.10806 0.01000 0.03240 Pr 0
SmM(9) 0.99840 0.66330 0.10806 0.01000 0.03240 Sm 0
CaM(10) 0.33820 0.33640 0.89368 0.21000 0.03240 Ca 0
SrM(10) 0.33820 0.33640 0.89368 0.22000 0.03240 Sr 0
CeM(10) 0.33820 0.33640 0.89368 0.06000 0.03240 Ce 0
LaM(10) 0.33820 0.33640 0.89368 0.03000 0.03240 La 0
NdM(10) 0.33820 0.33640 0.89368 0.02000 0.03240 Nd 0
DyM(10) 0.33820 0.33640 0.89368 0.01000 0.03240 Dy 0
GdM(10) 0.33820 0.33640 0.89368 0.01000 0.03240 Gd 0
PrM(10) 0.33820 0.33640 0.89368 0.01000 0.03240 Pr 0
SmM(10) 0.33820 0.33640 0.89368 1.00000 0.03240 Sm 0
Si(1) 0.00000 0.00000 0.09745 1.00000 0.04200 Si 0
Si(2) 0.00000 0.00000 0.90406 1.00000 0.04200 Si 0
Si(3) 0.00000 0.00000 0.23833 1.00000 0.04200 Si 0
Si(4) 0.00000 0.00000 0.43087 1.00000 0.04200 Si 0
PT(1) 0.98890 0.65540 0.07080 0.52000 0.02200 P 0
SiT(1) 0.98890 0.65540 0.07080 0.11000 0.02200 Si 0
PT(2) 0.66350 0.00600 0.93081 0.52000 0.00900 P 0
SiT(2) 0.66350 0.00600 0.93081 0.11000 0.00900 Si 0
BaA(1) 0.07180 0.33300 0.00070 1.00000 0.02130 Ba 0
BaA(2A) 0.41150 0.07620 0.83387 0.22000 0.02020 Ba 0
BaA(2B) 0.27190 0.99390 0.83386 0.22000 0.02020 Ba 0
BaA(2C) 0.33290 0.93530 0.83408 0.22000 0.02020 Ba 0
B(1) 0.66950 0.89680 0.03940 1.00000 0.03000 B 0
B(2) 0.10620 0.77370 0.96320 1.00000 0.03000 B 0
B(3) 0.00000 0.00000 0.76920 1.00000 0.03000 B 0
B(4) 0.00000 0.00000 0.55946 1.00000 0.03000 B 0
B(5) 0.00000 0.00000 0.48424 0.16700 0.03000 B 0
B(6) 0.00000 0.00000 0.14939 0.16700 0.03000 B 0
B(7) 0.00000 0.00000 0.81612 0.16700 0.03000 B 0
B(8) 0.00000 0.00000 0.51810 0.16700 0.03000 B 0
B(9) 0.00000 0.00000 0.18175 0.16700 0.03000 B 0
B(10) 0.00000 0.00000 0.84736 0.16700 0.03000 B 0
O(1) 0.00000 0.00000 0.08206 1.00000 0.02000 O 0
O(2) 0.17570 0.04000 0.10450 1.00000 0.02000 O 0
O(3) 0.00000 0.00000 0.91972 1.00000 0.02000 O 0
O(4) 0.16160 0.00400 0.89763 1.00000 0.02000 O 0
O(5) 0.26000 0.78600 0.96070 1.00000 0.02000 O 0
O(6) 0.12000 0.92900 0.96120 1.00000 0.02000 O 0
O(7) 0.81170 0.88300 0.03990 1.00000 0.02000 O 0
O(8) 0.51570 0.18480 0.10430 1.00000 0.02000 O 0
O(9) 0.95300 0.62800 0.96400 1.00000 0.02000 O 0
O(10) 0.66900 0.04600 0.03830 1.00000 0.02000 O 0
O(11) 0.52900 0.74100 0.04090 1.00000 0.02000 O 0
O(12) 0.84700 0.32900 0.02220 1.00000 0.02000 O 0
O(13) 0.70550 0.18360 0.65222 1.00000 0.02000 O 0
O(14) 0.18930 0.15000 0.98535 1.00000 0.02000 O 0
O(15) 0.14500 0.61900 0.01620 1.00000 0.02000 O 0
O(16) 0.86000 0.52900 0.00050 1.00000 0.02000 O 0
O(17) 0.19890 0.14600 0.01582 1.00000 0.02000 O 0
O(18) 0.85510 0.33100 0.97710 1.00000 0.02000 O 0
O(19) 0.65500 0.06300 0.91673 0.67000 0.02000 O 0
O-H(19) 0.65500 0.06300 0.91673 0.33000 0.02000 O 1
O(20) 0.93100 0.59800 0.08500 0.67000 0.02000 O 0
O-H(20) 0.93100 0.59800 0.08500 0.33000 0.02000 O 1
O(21) 0.51030 0.98300 0.93890 0.67000 0.02000 O 0
O-H(21) 0.51030 0.98300 0.93890 0.33000 0.02000 O 1
O(22) 0.83730 0.14400 0.06500 0.67000 0.02000 O 0
O-H(22) 0.83730 0.14400 0.06500 0.33000 0.02000 O 1
O(23) 0.15840 0.82360 0.07080 0.67000 0.02000 O 0
O-H(23) 0.15840 0.82360 0.07080 0.33000 0.02000 O 1
O(24) 0.66900 0.84260 0.93350 0.67000 0.02000 O 0
O-H(24) 0.66900 0.84260 0.93350 0.33000 0.02000 O 1
O(25) 0.29600 0.16680 0.93750 0.67000 0.02000 O 0
O-H(25) 0.29600 0.16680 0.93750 0.33000 0.02000 O 1
O(26) 0.50780 0.98900 0.06369 0.67000 0.02000 O 0
O-H(26) 0.50780 0.98900 0.06369 0.33000 0.02000 O 1
O(27) 0.96500 0.02700 0.25346 0.33000 0.02000 O 0
O(28) 0.00200 0.94400 0.41600 0.33000 0.02000 O 0
O(29) 0.17360 0.01300 0.43540 1.00000 0.02000 O 0
O(30) 0.98640 0.15620 0.23292 1.00000 0.02000 O 0
O(31) 0.85900 0.86310 0.56455 1.00000 0.02000 O 0
O-H(32) 0.13980 0.13020 0.18759 0.50000 0.02000 O 1
O(32) 0.13980 0.13020 0.18759 0.17000 0.02000 O 0
O-H(33) 0.51900 0.33610 0.18230 0.50000 0.02000 O 1
O(33) 0.51900 0.33610 0.18230 0.17000 0.02000 O 0
O-H(34) 0.29090 0.50050 0.18350 0.50000 0.02000 O 1
O(34) 0.29090 0.50050 0.18350 0.17000 0.02000 O 0
O-H(35) 0.46700 0.53400 0.20374 0.67000 0.02000 O 1
O-H(36) 0.31600 0.18400 0.12720 0.67000 0.02000 O 1
O-H(37) 0.46200 0.52200 0.12930 0.67000 0.02000 O 1
O-H(38) 0.65100 0.17850 0.15200 0.50000 0.02000 O 1
O(38) 0.65100 0.17850 0.15200 0.17000 0.02000 O 0
O-H(39) 0.32900 0.18600 0.20653 0.67000 0.02000 O 1
O-H(40) 0.85470 0.00340 0.15212 0.50000 0.02000 O 1
O(40) 0.85470 0.00340 0.15212 0.17000 0.02000 O 0
O-H(41) 0.14300 0.29900 0.20370 0.67000 0.02000 O 1
O-H(42) 0.17500 0.33300 0.12570 0.67000 0.02000 O 1
O-H(43) 0.40080 0.56330 0.14930 0.50000 0.02000 O 1
O(43) 0.40080 0.56330 0.14930 0.17000 0.02000 O 0
O-H(44) 0.50840 0.31700 0.18550 0.33000 0.02000 O 1
O-H(45) 0.32330 0.54000 0.14740 0.33000 0.02000 O 1
O-H(46) 0.14290 0.16230 0.15030 0.33000 0.02000 O 1
Wat(47) 0.36850 0.51990 0.16858 0.17000 0.02000 O 2
Wat(48) 0.49500 0.31800 0.16600 0.17000 0.02000 O 2
O-H(49) 0.55200 0.37300 0.14710 0.33000 0.02000 O 1
Wat(50) 0.13200 0.11900 0.16727 0.17000 0.02000 O 2
O-H(51) 0.33410 0.57030 0.20605 0.17000 0.02000 O 1
O-H(52) 0.56530 0.32920 0.20560 0.17000 0.02000 O 1
O-H(53) 0.09990 0.09500 0.20626 0.17000 0.02000 O 1
O-H(54) 0.32480 0.53350 0.13048 0.17000 0.02000 O 1
O-H(55) 0.55690 0.32170 0.12805 0.17000 0.02000 O 1
O-H(56) 0.10573 0.09620 0.12971 0.17000 0.02000 O 1
O-H(57) 0.14700 0.30350 0.18890 0.17000 0.02000 O 1
O-H(58) 0.49100 0.50900 0.18780 0.17000 0.02000 O 1
O-H(59) 0.30600 0.11100 0.18780 0.17000 0.02000 O 1
O-H(60) 0.15100 0.32500 0.14420 0.17000 0.02000 O 1
O-H(61) 0.51900 0.51100 0.14850 0.17000 0.02000 O 1
O-H(62) 0.34080 0.16300 0.14580 0.17000 0.02000 O 1
O-H(63) 0.37100 0.52300 0.18560 0.33000 0.02000 O 1
O-H(64) 0.14140 0.16920 0.18330 0.33000 0.02000 O 1
F(1) 0.00000 0.00000 0.71710 1.00000 0.00700 F 0
F(2) 0.00000 0.00000 0.61800 1.00000 0.01300 F 0

loop_
_cod_changelog_entry_id
_cod_changelog_entry_author
_cod_changelog_entry_date
_cod_changelog_entry_text
1
;cod-tools version 3.8.0
Id: cif_guess_AMCSD_atom_types 9581 2023-05-17 12:35:41Z saulius
;
2023-05-23T09:25:23+03:00
;Derived atom types and hydrogen counts
from atom names that follow the AMCSD naming convention
(Wat == water, O-H == hydroxyl).
;

loop_
_cod_related_entry_id
_cod_related_entry_database
_cod_related_entry_code
1 AMCSD 0014601
